data_7016056
loop_
_publ_author_name
'Carfagna, Carla'
'Gatti, Giuseppe'
'Mosca, Luca'
'Natanti, Paolo'
'Paoli, Paola'
'Rossi, Patrizia'
'Gabriele, Bartolo'
'Salerno, Giuseppe'

_publ_section_title
;
 Carbonylation of styrenes catalyzed by bioxazoline Pd(ii) complexes:
 mechanism of enantioselectivity.
;
_journal_issue 25
_journal_name_full 'Dalton transactions (Cambridge, England : 2003)'
_journal_page_first 6792
_journal_page_last 6801
_journal_paper_doi 10.1039/c1dt10101c
_journal_volume 40
_journal_year 2011
_chemical_absolute_configuration ad
_chemical_formula_sum 'C55 H45 B F24 N2 O3 Pd'
_chemical_formula_weight 1355.14
_chemical_name_systematic
;
?
;
_space_group_IT_number 1
_symmetry_cell_setting triclinic
_symmetry_space_group_name_Hall 'P 1'
_symmetry_space_group_name_H-M 'P 1'
_atom_sites_solution_hydrogens geom
_atom_sites_solution_primary direct
_atom_sites_solution_secondary difmap
_audit_creation_method SHELXL-97
_cell_angle_alpha 72.340(2)
_cell_angle_beta 75.249(2)
_cell_angle_gamma 80.614(2)
_cell_formula_units_Z 1
_cell_length_a 10.231(1)
_cell_length_b 11.168(1)
_cell_length_c 13.729(1)
_cell_measurement_temperature 200
_cell_volume 1439.2(2)
_computing_cell_refinement 'Siemens SAINT'
_computing_data_collection 'Siemens SMART'
_computing_data_reduction 'Siemens SAINT'
_computing_molecular_graphics 'ORTEP-3 (Farrugia, 1997)'
_computing_publication_material 'PARST97 (Nardelli, 1997)'
_computing_structure_refinement 'SHELXL-97 (Sheldrick, 1997)'
_computing_structure_solution 'SIR97 (Altomare,1994)'
_diffrn_ambient_temperature 200
_diffrn_measured_fraction_theta_full 0.855
_diffrn_measured_fraction_theta_max 0.855
_diffrn_measurement_device_type 'Siemens/SMART CCD'
_diffrn_radiation_monochromator 'Gobel mirrors'
_diffrn_radiation_source 'Siemens Cu rotating anode'
_diffrn_radiation_type CuK\a
_diffrn_radiation_wavelength 1.54184
_diffrn_reflns_av_R_equivalents 0.0364
_diffrn_reflns_av_sigmaI/netI 0.0245
_diffrn_reflns_limit_h_max 10
_diffrn_reflns_limit_h_min -10
_diffrn_reflns_limit_k_max 12
_diffrn_reflns_limit_k_min -11
_diffrn_reflns_limit_l_max 14
_diffrn_reflns_limit_l_min -14
_diffrn_reflns_number 5458
_diffrn_reflns_theta_full 56.94
_diffrn_reflns_theta_max 56.94
_diffrn_reflns_theta_min 3.46
_exptl_absorpt_coefficient_mu 3.712
_exptl_absorpt_correction_T_max 0.328
_exptl_absorpt_correction_T_min 0.190
_exptl_absorpt_correction_type multi-scan
_exptl_absorpt_process_details 'SADABS, SHELDRICK'
_exptl_crystal_density_diffrn 1.564
_exptl_crystal_density_method 'not measured'
_exptl_crystal_F_000 680
_exptl_crystal_size_max 0.5
_exptl_crystal_size_mid 0.4
_exptl_crystal_size_min 0.3
_refine_diff_density_max 1.059
_refine_diff_density_min -2.219
_refine_diff_density_rms 0.141
_refine_ls_abs_structure_details 'Flack H D (1983), Acta Cryst. A39, 876-881'
_refine_ls_abs_structure_Flack 0.050(11)
_refine_ls_extinction_method none
_refine_ls_goodness_of_fit_ref 1.034
_refine_ls_hydrogen_treatment constr
_refine_ls_matrix_type full
_refine_ls_number_parameters 500
_refine_ls_number_reflns 4376
_refine_ls_number_restraints 3
_refine_ls_restrained_S_all 1.033
_refine_ls_R_factor_all 0.0735
_refine_ls_R_factor_gt 0.0734
_refine_ls_shift/su_max 0.000
_refine_ls_shift/su_mean 0.000
_refine_ls_structure_factor_coef Fsqd
_refine_ls_weighting_details 'calc w=1/[\s^2^(Fo^2^)+(0.1754P)^2^+1.8046P] where P=(Fo^2^+2Fc^2^)/3'
_refine_ls_weighting_scheme calc
_refine_ls_wR_factor_gt 0.1911
_refine_ls_wR_factor_ref 0.1912
_reflns_number_gt 4354
_reflns_number_total 4376
_reflns_threshold_expression >2sigma(I)
_cod_data_source_file c1dt10101c.txt
_cod_data_source_block 2a
_cod_original_sg_symbol_H-M P1
_cod_database_code 7016056

loop_
_symmetry_equiv_pos_as_xyz
'x, y, z'

loop_
_atom_site_label
_atom_site_type_symbol
_atom_site_fract_x
_atom_site_fract_y
_atom_site_fract_z
_atom_site_U_iso_or_equiv
_atom_site_adp_type
_atom_site_occupancy
_atom_site_symmetry_multiplicity
_atom_site_calc_flag
_atom_site_refinement_flags
_atom_site_disorder_assembly
_atom_site_disorder_group
Pd1 Pd 0.5667 0.4394 0.9577 0.0324(3) Uani 1 1 d . . .
N1 N 0.6568(13) 0.3468(12) 1.0805(10) 0.042(3) Uani 1 1 d . . .
N2 N 0.4668(12) 0.2641(10) 1.0217(10) 0.040(3) Uani 1 1 d . . .
C1 C 0.6222(14) 0.2366(12) 1.1320(11) 0.033(3) Uiso 1 1 d . . .
C2 C 0.5134(12) 0.1896(11) 1.0954(10) 0.034(3) Uiso 1 1 d . . .
O1 O 0.6740(12) 0.1671(8) 1.2106(8) 0.049(2) Uani 1 1 d . . .
O2 O 0.4817(10) 0.0751(8) 1.1381(7) 0.046(2) Uani 1 1 d . . .
C3 C 0.3728(15) 0.1953(12) 0.9980(11) 0.048(3) Uiso 1 1 d . . .
H3 H 0.2808 0.2375 1.0108 0.058 Uiso 1 1 calc R . .
C4 C 0.3790(15) 0.0666(12) 1.0797(11) 0.051(3) Uiso 1 1 d . . .
H4A H 0.2911 0.0517 1.1266 0.061 Uiso 1 1 calc R . .
H4B H 0.4077 -0.0011 1.0460 0.061 Uiso 1 1 calc R . .
C5 C 0.7724(14) 0.2431(11) 1.2155(11) 0.044(3) Uiso 1 1 d . . .
H5A H 0.8639 0.2053 1.1956 0.052 Uiso 1 1 calc R . .
H5B H 0.7587 0.2513 1.2859 0.052 Uiso 1 1 calc R . .
C6 C 0.7491(13) 0.3742(11) 1.1372(10) 0.039(3) Uiso 1 1 d . . .
H6 H 0.8351 0.3983 1.0886 0.046 Uiso 1 1 calc R . .
C7 C 0.4148(14) 0.1900(12) 0.8830(11) 0.049(3) Uiso 1 1 d . . .
H7 H 0.4126 0.2769 0.8381 0.058 Uiso 1 1 calc R . .
C8 C 0.316(2) 0.1225(17) 0.8581(16) 0.078(5) Uiso 1 1 d . . .
H8A H 0.2264 0.1381 0.8981 0.118 Uiso 1 1 calc R . .
H8B H 0.3426 0.0334 0.8755 0.118 Uiso 1 1 calc R . .
H8C H 0.3160 0.1531 0.7847 0.118 Uiso 1 1 calc R . .
C9 C 0.5632(17) 0.1263(15) 0.8576(14) 0.065(4) Uiso 1 1 d . . .
H9A H 0.5707 0.0444 0.9062 0.097 Uiso 1 1 calc R . .
H9B H 0.6259 0.1778 0.8634 0.097 Uiso 1 1 calc R . .
H9C H 0.5839 0.1179 0.7876 0.097 Uiso 1 1 calc R . .
C10 C 0.6853(14) 0.4785(12) 1.1894(11) 0.047(3) Uiso 1 1 d . . .
H10 H 0.6625 0.5528 1.1344 0.057 Uiso 1 1 calc R . .
C11 C 0.5515(18) 0.4444(15) 1.2715(14) 0.064(4) Uiso 1 1 d . . .
H11A H 0.5716 0.3781 1.3307 0.096 Uiso 1 1 calc R . .
H11B H 0.4919 0.4167 1.2406 0.096 Uiso 1 1 calc R . .
H11C H 0.5083 0.5175 1.2940 0.096 Uiso 1 1 calc R . .
C12 C 0.7831(19) 0.5155(16) 1.2383(15) 0.072(4) Uiso 1 1 d . . .
H12A H 0.8683 0.5289 1.1889 0.107 Uiso 1 1 calc R . .
H12B H 0.7970 0.4493 1.2995 0.107 Uiso 1 1 calc R . .
H12C H 0.7465 0.5919 1.2578 0.107 Uiso 1 1 calc R . .
O3 O 0.4624(10) 0.5322(9) 0.8410(8) 0.040(2) Uani 1 1 d . . .
C13 C 0.5152(16) 0.6214(14) 0.7796(13) 0.047(4) Uiso 1 1 d . . .
C14 C 0.446(2) 0.6955(19) 0.6954(18) 0.073(5) Uiso 1 1 d . . .
H14A H 0.3646 0.6581 0.7021 0.109 Uiso 1 1 calc R . .
H14B H 0.5048 0.6963 0.6286 0.109 Uiso 1 1 calc R . .
H14C H 0.4223 0.7805 0.7007 0.109 Uiso 1 1 calc R . .
C15 C 0.6527(15) 0.6509(13) 0.7830(12) 0.052(3) Uiso 1 1 d . . .
H15 H 0.7209 0.6069 0.7381 0.062 Uiso 1 1 calc R . .
C16 C 0.676(2) 0.7884(18) 0.7428(18) 0.077(5) Uiso 1 1 d . . .
H16A H 0.6153 0.8337 0.7883 0.115 Uiso 1 1 calc R . .
H16B H 0.6590 0.8212 0.6734 0.115 Uiso 1 1 calc R . .
H16C H 0.7680 0.7981 0.7410 0.115 Uiso 1 1 calc R . .
C17 C 0.6746(14) 0.5934(12) 0.8960(11) 0.032(3) Uiso 1 1 d . . .
H17 H 0.6338 0.6548 0.9358 0.039 Uiso 1 1 calc R . .
C18 C 0.8207(13) 0.5659(11) 0.9005(10) 0.044(3) Uiso 1 1 d . . .
C19 C 0.9018(16) 0.4756(14) 0.8574(12) 0.058(3) Uiso 1 1 d . . .
H19 H 0.8653 0.4325 0.8238 0.069 Uiso 1 1 calc R . .
C20 C 1.035(2) 0.4483(19) 0.8632(17) 0.083(5) Uiso 1 1 d . . .
H20 H 1.0892 0.3845 0.8373 0.100 Uiso 1 1 calc R . .
C21 C 1.089(2) 0.522(2) 0.9110(18) 0.091(6) Uiso 1 1 d . . .
H21 H 1.1792 0.5046 0.9173 0.110 Uiso 1 1 calc R . .
C22 C 1.017(2) 0.6103(18) 0.9444(17) 0.085(5) Uiso 1 1 d . . .
H22 H 1.0561 0.6589 0.9716 0.103 Uiso 1 1 calc R . .
C23 C 0.8777(17) 0.6371(14) 0.9416(13) 0.061(4) Uiso 1 1 d . . .
H23 H 0.8256 0.7020 0.9671 0.073 Uiso 1 1 calc R . .
B1 B 0.9287(14) 0.8309(12) 1.3851(10) 0.034(3) Uani 1 1 d . . .
C24 C 1.0041(11) 0.9282(10) 1.4179(9) 0.031(2) Uiso 1 1 d . . .
C25 C 1.0527(11) 1.0403(9) 1.3448(9) 0.029(2) Uiso 1 1 d . . .
H25 H 1.0535 1.0536 1.2744 0.034 Uiso 1 1 calc R . .
C26 C 1.0991(12) 1.1308(10) 1.3745(9) 0.035(2) Uiso 1 1 d . . .
C27 C 1.1003(12) 1.1134(11) 1.4791(10) 0.037(3) Uiso 1 1 d . . .
H27 H 1.1301 1.1744 1.4997 0.045 Uiso 1 1 calc R . .
C28 C 1.0568(12) 1.0051(10) 1.5508(9) 0.035(2) Uiso 1 1 d . . .
C29 C 1.0079(12) 0.9167(10) 1.5218(9) 0.034(2) Uiso 1 1 d . . .
H29 H 0.9758 0.8457 1.5735 0.041 Uiso 1 1 calc R . .
C30 C 1.1489(14) 1.2478(12) 1.2962(11) 0.044(3) Uiso 1 1 d . . .
F1 F 1.1101(14) 1.3507(8) 1.3282(9) 0.097(4) Uani 1 1 d . . .
F2 F 1.1113(15) 1.2732(11) 1.2065(10) 0.105(4) Uani 1 1 d . . .
F3 F 1.2834(12) 1.2420(12) 1.2668(11) 0.111(4) Uani 1 1 d . . .
C31 C 1.0530(16) 0.9893(13) 1.6627(13) 0.056(4) Uiso 1 1 d . . .
F4 F 1.0918(14) 1.0831(11) 1.6831(8) 0.090(4) Uani 1 1 d . . .
F5 F 1.131(3) 0.8930(15) 1.7015(13) 0.166(9) Uani 1 1 d . . .
F6 F 0.9346(15) 0.9668(19) 1.7250(9) 0.144(7) Uani 1 1 d . . .
C32 C 0.7661(11) 0.8807(10) 1.4003(9) 0.031(2) Uiso 1 1 d . . .
C33 C 0.6818(12) 0.8353(10) 1.3578(10) 0.034(2) Uiso 1 1 d . . .
H33 H 0.7201 0.7778 1.3193 0.041 Uiso 1 1 calc R . .
C34 C 0.5420(12) 0.8714(10) 1.3697(9) 0.034(2) Uiso 1 1 d . . .
C35 C 0.4807(13) 0.9572(11) 1.4266(10) 0.037(3) Uiso 1 1 d . . .
H35 H 0.3880 0.9812 1.4356 0.044 Uiso 1 1 calc R . .
C36 C 0.5620(11) 1.0061(9) 1.4698(9) 0.030(2) Uiso 1 1 d . . .
C37 C 0.6997(12) 0.9687(10) 1.4570(9) 0.032(2) Uiso 1 1 d . . .
H37 H 0.7511 1.0029 1.4870 0.039 Uiso 1 1 calc R . .
C38 C 0.4559(13) 0.8087(11) 1.3290(10) 0.041(3) Uiso 1 1 d . . .
F7 F 0.4310(10) 0.6950(8) 1.3892(8) 0.069(2) Uani 1 1 d . . .
F8 F 0.5210(8) 0.7958(8) 1.2321(6) 0.057(2) Uani 1 1 d . . .
F9 F 0.3388(8) 0.8749(8) 1.3165(7) 0.059(2) Uani 1 1 d . . .
C39 C 0.4992(14) 1.0970(12) 1.5297(11) 0.042(3) Uiso 1 1 d . . .
F10 F 0.443(3) 1.0481(12) 1.6235(12) 0.215(13) Uani 1 1 d . . .
F11 F 0.5802(13) 1.1704(16) 1.5363(17) 0.162(9) Uani 1 1 d . . .
F12 F 0.3979(14) 1.1710(12) 1.4979(13) 0.125(6) Uani 1 1 d . . .
C40 C 0.9887(12) 0.8395(10) 1.2602(10) 0.032(2) Uiso 1 1 d . . .
C41 C 0.9341(12) 0.9221(10) 1.1822(9) 0.035(2) Uiso 1 1 d . . .
H41 H 0.8565 0.9735 1.2012 0.042 Uiso 1 1 calc R . .
C42 C 0.9864(13) 0.9353(11) 1.0749(10) 0.043(3) Uiso 1 1 d . . .
C43 C 1.1013(14) 0.8599(11) 1.0437(11) 0.041(3) Uiso 1 1 d . . .
H43 H 1.1377 0.8662 0.9732 0.050 Uiso 1 1 calc R . .
C44 C 1.1609(12) 0.7740(10) 1.1217(10) 0.036(2) Uiso 1 1 d . . .
C45 C 1.1103(12) 0.7655(11) 1.2243(10) 0.033(3) Uiso 1 1 d . . .
H45 H 1.1555 0.7099 1.2734 0.039 Uiso 1 1 calc R . .
C46 C 1.2866(13) 0.6955(11) 1.0882(10) 0.041(3) Uiso 1 1 d . . .
F13 F 1.3175(14) 0.7057(18) 0.9858(11) 0.147(8) Uani 1 1 d . . .
F14 F 1.3830(15) 0.695(2) 1.1226(19) 0.228(14) Uani 1 1 d . . .
F15 F 1.2642(14) 0.5770(12) 1.1107(17) 0.152(7) Uani 1 1 d . . .
C47 C 0.9156(18) 1.0254(14) 0.9986(13) 0.060(4) Uiso 1 1 d . . .
F16 F 0.9731(15) 1.0342(14) 0.9007(8) 0.117(5) Uani 1 1 d . . .
F17 F 0.917(2) 1.1469(12) 1.0062(11) 0.139(7) Uani 1 1 d . . .
F18 F 0.7891(14) 1.021(2) 1.0183(12) 0.182(10) Uani 1 1 d . . .
C48 C 0.9508(12) 0.6865(10) 1.4596(10) 0.037(3) Uiso 1 1 d . . .
C49 C 1.0732(12) 0.6323(11) 1.4883(9) 0.037(3) Uiso 1 1 d . . .
H49 H 1.1445 0.6830 1.4662 0.044 Uiso 1 1 calc R . .
C50 C 1.0969(12) 0.5100(10) 1.5465(10) 0.035(3) Uiso 1 1 d . . .
C51 C 0.9889(14) 0.4312(12) 1.5765(11) 0.045(3) Uiso 1 1 d . . .
H51 H 1.0025 0.3471 1.6135 0.055 Uiso 1 1 calc R . .
C52 C 0.8668(14) 0.4770(11) 1.5520(10) 0.045(3) Uiso 1 1 d . . .
C53 C 0.8452(12) 0.6039(10) 1.4952(9) 0.035(2) Uiso 1 1 d . . .
H53 H 0.7602 0.6347 1.4804 0.042 Uiso 1 1 calc R . .
C54 C 1.2320(16) 0.4591(14) 1.5702(13) 0.058(4) Uiso 1 1 d . . .
F19 F 1.2785(11) 0.5381(10) 1.6070(10) 0.089(3) Uani 1 1 d . . .
F20 F 1.2306(10) 0.3474(8) 1.6375(8) 0.082(3) Uani 1 1 d . . .
F21 F 1.3255(9) 0.4521(10) 1.4834(8) 0.080(3) Uani 1 1 d . . .
C55 C 0.7587(19) 0.3966(16) 1.5871(15) 0.071(4) Uiso 1 1 d . . .
F22 F 0.679(2) 0.401(2) 1.6773(15) 0.197(12) Uani 1 1 d . . .
F23 F 0.7870(14) 0.2873(13) 1.581(3) 0.231(14) Uani 1 1 d . . .
F24 F 0.664(2) 0.4312(18) 1.5326(19) 0.192(11) Uani 1 1 d . . .

loop_
_atom_site_aniso_label
_atom_site_aniso_U_11
_atom_site_aniso_U_22
_atom_site_aniso_U_33
_atom_site_aniso_U_23
_atom_site_aniso_U_13
_atom_site_aniso_U_12
Pd1 0.0274(4) 0.0403(4) 0.0266(4) -0.0083(3) -0.0016(2) -0.0040(3)
N1 0.036(7) 0.047(6) 0.041(8) -0.023(6) 0.005(5) 0.000(5)
N2 0.038(6) 0.036(5) 0.038(7) -0.003(5) 0.001(4) -0.011(4)
O1 0.068(7) 0.038(4) 0.040(6) 0.001(4) -0.026(4) -0.004(4)
O2 0.057(6) 0.048(5) 0.033(6) -0.007(4) -0.006(4) -0.019(4)
O3 0.036(6) 0.050(5) 0.036(6) -0.004(5) -0.016(4) -0.008(4)
B1 0.037(8) 0.038(6) 0.024(8) -0.009(6) -0.002(5) -0.003(5)
F1 0.146(11) 0.057(5) 0.079(7) -0.031(5) 0.016(7) -0.025(6)
F2 0.159(12) 0.083(6) 0.075(8) 0.008(6) -0.036(7) -0.058(7)
F3 0.064(7) 0.105(8) 0.134(11) -0.014(7) 0.029(6) -0.039(6)
F4 0.131(10) 0.110(8) 0.051(6) -0.029(6) -0.011(6) -0.070(7)
F5 0.29(3) 0.141(12) 0.088(11) -0.040(10) -0.121(14) 0.063(14)
F6 0.139(12) 0.278(19) 0.046(6) -0.062(9) 0.021(6) -0.141(13)
F7 0.070(6) 0.056(4) 0.084(7) -0.009(5) -0.020(5) -0.027(4)
F8 0.057(5) 0.074(5) 0.057(5) -0.036(4) -0.021(4) -0.004(4)
F9 0.032(4) 0.075(5) 0.078(6) -0.032(5) -0.015(4) 0.001(4)
F10 0.39(3) 0.076(7) 0.099(11) -0.053(8) 0.102(14) -0.004(12)
F11 0.069(8) 0.197(15) 0.30(2) -0.221(18) -0.014(10) 0.006(8)
F12 0.109(10) 0.115(9) 0.204(15) -0.119(11) -0.077(10) 0.059(8)
F13 0.094(10) 0.248(18) 0.111(11) -0.120(13) -0.031(8) 0.103(12)
F14 0.093(11) 0.37(3) 0.38(3) -0.35(3) -0.147(15) 0.159(15)
F15 0.084(9) 0.087(8) 0.26(2) -0.084(11) 0.034(11) 0.018(7)
F16 0.118(11) 0.170(12) 0.039(6) -0.037(7) -0.008(6) 0.053(9)
F17 0.219(19) 0.090(8) 0.074(9) -0.009(7) -0.033(9) 0.058(10)
F18 0.053(8) 0.33(2) 0.082(10) 0.053(12) -0.026(6) 0.031(11)
F19 0.083(8) 0.094(7) 0.111(9) -0.048(7) -0.056(6) 0.027(6)
F20 0.055(6) 0.066(5) 0.085(7) 0.020(5) -0.008(5) 0.018(4)
F21 0.046(6) 0.102(7) 0.072(7) -0.024(5) 0.009(4) 0.010(5)
F22 0.192(18) 0.28(2) 0.148(15) -0.119(16) 0.097(14) -0.192(19)
F23 0.066(9) 0.083(8) 0.55(4) -0.143(16) 0.000(15) -0.032(7)
F24 0.163(17) 0.163(14) 0.24(2) 0.065(15) -0.112(17) -0.117(14)

loop_
_atom_type_symbol
_atom_type_description
_atom_type_scat_dispersion_real
_atom_type_scat_dispersion_imag
_atom_type_scat_source
C C 0.0181 0.0091 'International Tables Vol C Tables 4.2.6.8 and 6.1.1.4'
H H 0.0000 0.0000 'International Tables Vol C Tables 4.2.6.8 and 6.1.1.4'
B B 0.0090 0.0039 'International Tables Vol C Tables 4.2.6.8 and 6.1.1.4'
N N 0.0311 0.0180 'International Tables Vol C Tables 4.2.6.8 and 6.1.1.4'
O O 0.0492 0.0322 'International Tables Vol C Tables 4.2.6.8 and 6.1.1.4'
F F 0.0727 0.0534 'International Tables Vol C Tables 4.2.6.8 and 6.1.1.4'
Pd Pd 0.1215 3.9337 'International Tables Vol C Tables 4.2.6.8 and 6.1.1.4'

loop_
_geom_angle_atom_site_label_1
_geom_angle_atom_site_label_2
_geom_angle_atom_site_label_3
_geom_angle
_geom_angle_site_symmetry_1
_geom_angle_site_symmetry_3
_geom_angle_publ_flag
C17 Pd1 N1 99.6(5) . . ?
C17 Pd1 O3 82.8(5) . . ?
N1 Pd1 O3 175.9(6) . . ?
C17 Pd1 N2 175.2(5) . . ?
N1 Pd1 N2 78.0(5) . . ?
O3 Pd1 N2 99.8(4) . . ?
C1 N1 C6 105.1(12) . . ?
C1 N1 Pd1 116.8(10) . . ?
C6 N1 Pd1 137.9(10) . . ?
C2 N2 C3 106.4(11) . . ?
C2 N2 Pd1 112.4(9) . . ?
C3 N2 Pd1 140.6(9) . . ?
N1 C1 O1 122.7(12) . . ?
N1 C1 C2 115.7(12) . . ?
O1 C1 C2 121.6(11) . . ?
N2 C2 O2 123.8(11) . . ?
N2 C2 C1 116.9(11) . . ?
O2 C2 C1 119.1(11) . . ?
C1 O1 C5 103.6(10) . . ?
C2 O2 C4 102.5(10) . . ?
N2 C3 C4 102.7(11) . . ?
N2 C3 C7 111.3(12) . . ?
C4 C3 C7 114.8(11) . . ?
O2 C4 C3 104.5(11) . . ?
O1 C5 C6 105.8(10) . . ?
N1 C6 C10 111.6(10) . . ?
N1 C6 C5 101.5(10) . . ?
C10 C6 C5 114.0(11) . . ?
C8 C7 C3 111.2(13) . . ?
C8 C7 C9 110.7(12) . . ?
C3 C7 C9 111.3(11) . . ?
C12 C10 C6 111.9(12) . . ?
C12 C10 C11 110.2(13) . . ?
C6 C10 C11 112.8(11) . . ?
C13 O3 Pd1 113.4(10) . . ?
O3 C13 C14 117.2(14) . . ?
O3 C13 C15 121.4(13) . . ?
C14 C13 C15 121.3(14) . . ?
C16 C15 C13 114.7(13) . . ?
C16 C15 C17 111.9(12) . . ?
C13 C15 C17 108.6(13) . . ?
C18 C17 C15 112.9(13) . . ?
C18 C17 Pd1 114.1(9) . . ?
C15 C17 Pd1 105.9(9) . . ?
C23 C18 C19 119.4(13) . . ?
C23 C18 C17 119.7(11) . . ?
C19 C18 C17 120.8(11) . . ?
C20 C19 C18 120.9(14) . . ?
C19 C20 C21 117.5(17) . . ?
C22 C21 C20 121(2) . . ?
C21 C22 C23 122(2) . . ?
C18 C23 C22 118.9(14) . . ?
C48 B1 C32 110.6(9) . . ?
C48 B1 C40 111.6(9) . . ?
C32 B1 C40 107.6(9) . . ?
C48 B1 C24 110.2(9) . . ?
C32 B1 C24 107.4(8) . . ?
C40 B1 C24 109.2(9) . . ?
C29 C24 C25 114.5(9) . . ?
C29 C24 B1 123.0(10) . . ?
C25 C24 B1 122.0(9) . . ?
C26 C25 C24 122.3(10) . . ?
C25 C26 C27 120.3(10) . . ?
C25 C26 C30 121.1(10) . . ?
C27 C26 C30 118.6(10) . . ?
C28 C27 C26 118.7(10) . . ?
C27 C28 C29 121.0(11) . . ?
C27 C28 C31 118.4(10) . . ?
C29 C28 C31 120.3(11) . . ?
C28 C29 C24 123.2(10) . . ?
F2 C30 F1 105.4(12) . . ?
F2 C30 F3 102.7(13) . . ?
F1 C30 F3 106.2(12) . . ?
F2 C30 C26 114.3(10) . . ?
F1 C30 C26 114.2(11) . . ?
F3 C30 C26 113.0(11) . . ?
F5 C31 F6 102.7(19) . . ?
F5 C31 F4 103.8(15) . . ?
F6 C31 F4 106.2(13) . . ?
F5 C31 C28 112.7(13) . . ?
F6 C31 C28 114.3(13) . . ?
F4 C31 C28 115.6(13) . . ?
C33 C32 C37 114.4(10) . . ?
C33 C32 B1 120.6(9) . . ?
C37 C32 B1 125.0(9) . . ?
C32 C33 C34 123.7(10) . . ?
C35 C34 C33 120.1(10) . . ?
C35 C34 C38 119.7(11) . . ?
C33 C34 C38 120.0(10) . . ?
C34 C35 C36 118.1(11) . . ?
C37 C36 C35 120.5(10) . . ?
C37 C36 C39 120.6(10) . . ?
C35 C36 C39 118.9(11) . . ?
C36 C37 C32 123.2(10) . . ?
F7 C38 F9 108.4(11) . . ?
F7 C38 F8 106.7(9) . . ?
F9 C38 F8 105.5(10) . . ?
F7 C38 C34 112.4(10) . . ?
F9 C38 C34 113.2(9) . . ?
F8 C38 C34 110.3(10) . . ?
F10 C39 F11 104.0(17) . . ?
F10 C39 F12 100.0(17) . . ?
F11 C39 F12 105.6(13) . . ?
F10 C39 C36 114.5(11) . . ?
F11 C39 C36 115.6(12) . . ?
F12 C39 C36 115.3(11) . . ?
C41 C40 C45 114.4(11) . . ?
C41 C40 B1 123.4(10) . . ?
C45 C40 B1 122.1(10) . . ?
C40 C41 C42 124.6(11) . . ?
C43 C42 C41 119.3(12) . . ?
C43 C42 C47 121.4(12) . . ?
C41 C42 C47 119.3(12) . . ?
C42 C43 C44 117.9(12) . . ?
C45 C44 C43 121.6(11) . . ?
C45 C44 C46 120.4(11) . . ?
C43 C44 C46 117.9(11) . . ?
C44 C45 C40 122.2(11) . . ?
F14 C46 F15 105.6(17) . . ?
F14 C46 F13 113.3(16) . . ?
F15 C46 F13 91.6(14) . . ?
F14 C46 C44 117.9(10) . . ?
F15 C46 C44 111.3(11) . . ?
F13 C46 C44 113.6(11) . . ?
F18 C47 F16 113.1(16) . . ?
F18 C47 F17 98.6(17) . . ?
F16 C47 F17 103.0(15) . . ?
F18 C47 C42 115.5(14) . . ?
F16 C47 C42 115.3(14) . . ?
F17 C47 C42 109.1(13) . . ?
C49 C48 C53 114.8(10) . . ?
C49 C48 B1 123.9(10) . . ?
C53 C48 B1 121.2(10) . . ?
C50 C49 C48 125.4(11) . . ?
C49 C50 C51 117.0(11) . . ?
C49 C50 C54 121.7(12) . . ?
C51 C50 C54 121.1(11) . . ?
C52 C51 C50 121.1(12) . . ?
C51 C52 C53 120.1(12) . . ?
C51 C52 C55 119.7(13) . . ?
C53 C52 C55 120.2(13) . . ?
C52 C53 C48 121.5(11) . . ?
F20 C54 F19 109.1(13) . . ?
F20 C54 F21 108.4(12) . . ?
F19 C54 F21 104.1(13) . . ?
F20 C54 C50 112.9(13) . . ?
F19 C54 C50 110.4(11) . . ?
F21 C54 C50 111.6(13) . . ?
F23 C55 F22 111(2) . . ?
F23 C55 F24 98.8(19) . . ?
F22 C55 F24 96(2) . . ?
F23 C55 C52 117.6(16) . . ?
F22 C55 C52 114.9(14) . . ?
F24 C55 C52 115.0(16) . . ?

loop_
_geom_bond_atom_site_label_1
_geom_bond_atom_site_label_2
_geom_bond_distance
_geom_bond_site_symmetry_2
_geom_bond_publ_flag
Pd1 C17 2.038(14) . ?
Pd1 N1 2.045(14) . ?
Pd1 O3 2.069(9) . ?
Pd1 N2 2.191(12) . ?
N1 C1 1.275(19) . ?
N1 C6 1.485(17) . ?
N2 C2 1.244(17) . ?
N2 C3 1.474(18) . ?
C1 O1 1.303(17) . ?
C1 C2 1.550(17) . ?
C2 O2 1.292(15) . ?
O1 C5 1.444(17) . ?
O2 C4 1.505(16) . ?
C3 C4 1.54(2) . ?
C3 C7 1.543(19) . ?
C5 C6 1.555(17) . ?
C6 C10 1.522(17) . ?
C7 C8 1.51(2) . ?
C7 C9 1.57(2) . ?
C10 C12 1.51(2) . ?
C10 C11 1.55(2) . ?
O3 C13 1.196(19) . ?
C13 C14 1.47(3) . ?
C13 C15 1.51(2) . ?
C15 C16 1.50(2) . ?
C15 C17 1.55(2) . ?
C17 C18 1.49(2) . ?
C18 C23 1.372(19) . ?
C18 C19 1.376(19) . ?
C19 C20 1.37(3) . ?
C20 C21 1.44(3) . ?
C21 C22 1.26(3) . ?
C22 C23 1.42(3) . ?
B1 C48 1.642(17) . ?
B1 C32 1.647(17) . ?
B1 C40 1.647(17) . ?
B1 C24 1.651(16) . ?
C24 C29 1.403(17) . ?
C24 C25 1.417(16) . ?
C25 C26 1.386(15) . ?
C26 C27 1.392(17) . ?
C26 C30 1.486(18) . ?
C27 C28 1.364(18) . ?
C28 C29 1.373(16) . ?
C28 C31 1.48(2) . ?
C30 F2 1.318(17) . ?
C30 F1 1.319(15) . ?
C30 F3 1.328(18) . ?
C31 F5 1.29(2) . ?
C31 F6 1.30(2) . ?
C31 F4 1.306(17) . ?
C32 C33 1.385(16) . ?
C32 C37 1.417(15) . ?
C33 C34 1.403(17) . ?
C34 C35 1.389(16) . ?
C34 C38 1.506(16) . ?
C35 C36 1.392(16) . ?
C36 C37 1.384(17) . ?
C36 C39 1.465(17) . ?
C38 F7 1.312(16) . ?
C38 F9 1.323(15) . ?
C38 F8 1.366(16) . ?
C39 F10 1.26(2) . ?
C39 F11 1.293(18) . ?
C39 F12 1.296(16) . ?
C40 C41 1.359(18) . ?
C40 C45 1.440(17) . ?
C41 C42 1.404(19) . ?
C42 C43 1.383(19) . ?
C42 C47 1.46(2) . ?
C43 C44 1.399(18) . ?
C44 C45 1.351(18) . ?
C44 C46 1.487(17) . ?
C46 F14 1.194(16) . ?
C46 F15 1.309(18) . ?
C46 F13 1.333(18) . ?
C47 F18 1.26(2) . ?
C47 F16 1.30(2) . ?
C47 F17 1.39(2) . ?
C48 C49 1.396(17) . ?
C48 C53 1.428(18) . ?
C49 C50 1.375(17) . ?
C50 C51 1.425(18) . ?
C50 C54 1.48(2) . ?
C51 C52 1.355(19) . ?
C52 C53 1.408(18) . ?
C52 C55 1.43(2) . ?
C54 F20 1.307(18) . ?
C54 F19 1.338(17) . ?
C54 F21 1.339(18) . ?
C55 F23 1.23(2) . ?
C55 F22 1.31(2) . ?
C55 F24 1.31(2) . ?
